data_2231053
loop_
_publ_author_name
'Cui, Ai-Yun'
'Liu, Jing-Lin'

_publ_section_title
;
 5,5'-(Disulfanediyl)bis(1-methyl-1<i>H</i>-tetrazole)
;
_journal_coeditor_code CV5132
_journal_issue 8
_journal_name_full 'Acta Crystallographica Section E'
_journal_page_first o2184
_journal_paper_doi 10.1107/S1600536811029862
_journal_volume 67
_journal_year 2011
_chemical_formula_iupac 'C4 H6 N8 S2'
_chemical_formula_moiety 'C4 H6 N8 S2'
_chemical_formula_sum 'C4 H6 N8 S2'
_chemical_formula_weight 230.29
_chemical_name_systematic
;
5,5'-(Disulfanediyl)bis(1-methyl-1<i>H</i>-tetrazole)
;
_space_group_IT_number 14
_symmetry_cell_setting monoclinic
_symmetry_space_group_name_Hall '-P 2yn'
_symmetry_space_group_name_H-M 'P 1 21/n 1'
_atom_sites_solution_hydrogens geom
_atom_sites_solution_primary direct
_atom_sites_solution_secondary difmap
_cell_angle_alpha 90.00
_cell_angle_beta 98.906(2)
_cell_angle_gamma 90.00
_cell_formula_units_Z 4
_cell_length_a 6.3232(3)
_cell_length_b 8.1625(3)
_cell_length_c 18.3623(7)
_cell_measurement_reflns_used 9988
_cell_measurement_temperature 296(2)
_cell_measurement_theta_max 40.53
_cell_measurement_theta_min 2.50
_cell_volume 936.31(7)
_computing_cell_refinement 'APEX2 (Bruker, 2005)'
_computing_data_collection 'APEX2 (Bruker, 2005)'
_computing_data_reduction 'SAINT (Bruker, 2005)'
_computing_molecular_graphics 'SHELXTL (Sheldrick, 2008)'
_computing_publication_material 'SHELXTL (Sheldrick, 2008)'
_computing_structure_refinement 'SHELXTL (Sheldrick, 2008)'
_computing_structure_solution 'SHELXTL (Sheldrick, 2008)'
_diffrn_ambient_temperature 296(2)
_diffrn_measured_fraction_theta_full 0.974
_diffrn_measured_fraction_theta_max 0.974
_diffrn_measurement_device_type 'Bruker APEXII CCD area-detector'
_diffrn_measurement_method 'phi and omega scans'
_diffrn_radiation_monochromator graphite
_diffrn_radiation_source 'fine-focus sealed tube'
_diffrn_radiation_type MoK\a
_diffrn_radiation_wavelength 0.71073
_diffrn_reflns_av_R_equivalents 0.0191
_diffrn_reflns_av_sigmaI/netI 0.0172
_diffrn_reflns_limit_h_max 5
_diffrn_reflns_limit_h_min -7
_diffrn_reflns_limit_k_max 9
_diffrn_reflns_limit_k_min -9
_diffrn_reflns_limit_l_max 21
_diffrn_reflns_limit_l_min -21
_diffrn_reflns_number 8223
_diffrn_reflns_theta_full 25.00
_diffrn_reflns_theta_max 25.00
_diffrn_reflns_theta_min 2.74
_exptl_absorpt_coefficient_mu 0.543
_exptl_absorpt_correction_T_max 0.8992
_exptl_absorpt_correction_T_min 0.8121
_exptl_absorpt_correction_type multi-scan
_exptl_absorpt_process_details '(SADABS; Bruker, 2005)'
_exptl_crystal_colour colourless
_exptl_crystal_density_diffrn 1.634
_exptl_crystal_density_method 'not measured'
_exptl_crystal_description block
_exptl_crystal_F_000 472
_exptl_crystal_size_max 0.40
_exptl_crystal_size_mid 0.20
_exptl_crystal_size_min 0.20
_refine_diff_density_max 0.382
_refine_diff_density_min -0.354
_refine_ls_extinction_method none
_refine_ls_goodness_of_fit_ref 1.092
_refine_ls_hydrogen_treatment constr
_refine_ls_matrix_type full
_refine_ls_number_parameters 127
_refine_ls_number_reflns 1606
_refine_ls_number_restraints 0
_refine_ls_restrained_S_all 1.092
_refine_ls_R_factor_all 0.0371
_refine_ls_R_factor_gt 0.0356
_refine_ls_shift/su_max 0.000
_refine_ls_shift/su_mean 0.000
_refine_ls_structure_factor_coef Fsqd
_refine_ls_weighting_details 'calc w=1/[\s^2^(Fo^2^)+(0.0575P)^2^+0.6856P] where P=(Fo^2^+2Fc^2^)/3'
_refine_ls_weighting_scheme calc
_refine_ls_wR_factor_gt 0.1036
_refine_ls_wR_factor_ref 0.1058
_reflns_number_gt 1527
_reflns_number_total 1606
_reflns_threshold_expression I>2sigma(I)
_cod_data_source_file cv5132.cif
_cod_data_source_block I
_cod_original_sg_symbol_H-M 'P 21/n'
_cod_database_code 2231053
_cod_database_fobs_code 2231053

loop_
_symmetry_equiv_pos_as_xyz
'x, y, z'
'-x+1/2, y+1/2, -z+1/2'
'-x, -y, -z'
'x-1/2, -y-1/2, z-1/2'

loop_
_atom_site_type_symbol
_atom_site_label
_atom_site_fract_x
_atom_site_fract_y
_atom_site_fract_z
_atom_site_U_iso_or_equiv
_atom_site_adp_type
_atom_site_calc_flag
_atom_site_refinement_flags
_atom_site_occupancy
_atom_site_symmetry_multiplicity
S S1 0.21952(9) 0.05034(7) 0.39949(3) 0.0367(2) Uani d . 1 1
S S2 0.13427(9) 0.20613(8) 0.47738(3) 0.0427(2) Uani d . 1 1
N N2 0.2328(4) 0.3565(3) 0.24114(12) 0.0461(5) Uani d . 1 1
N N1 0.1217(3) 0.2818(2) 0.28933(11) 0.0393(5) Uani d . 1 1
C C1 0.2630(3) 0.1878(2) 0.32986(11) 0.0296(4) Uani d . 1 1
N N4 0.4531(3) 0.2035(2) 0.30732(10) 0.0348(4) Uani d . 1 1
N N6 0.7056(3) 0.3555(3) 0.55018(13) 0.0484(5) Uani d . 1 1
N N5 0.5698(3) 0.2755(3) 0.49736(12) 0.0448(5) Uani d . 1 1
C C3 0.3824(4) 0.2790(3) 0.52098(12) 0.0351(5) Uani d . 1 1
N N8 0.4035(3) 0.3574(2) 0.58550(10) 0.0386(4) Uani d . 1 1
N N3 0.4312(3) 0.3089(3) 0.25086(11) 0.0430(5) Uani d . 1 1
C C2 0.6534(4) 0.1195(4) 0.33142(15) 0.0503(6) Uani d . 1 1
H H2B 0.6382 0.0491 0.3722 0.075 Uiso calc R 1 1
H H2C 0.7640 0.1985 0.3465 0.075 Uiso calc R 1 1
H H2A 0.6908 0.0551 0.2915 0.075 Uiso calc R 1 1
N N7 0.6092(3) 0.4054(3) 0.60292(12) 0.0485(5) Uani d . 1 1
C C4 0.2441(5) 0.3978(4) 0.63164(16) 0.0627(8) Uani d . 1 1
H H4C 0.1080 0.3535 0.6101 0.094 Uiso calc R 1 1
H H4A 0.2330 0.5146 0.6355 0.094 Uiso calc R 1 1
H H4B 0.2858 0.3518 0.6799 0.094 Uiso calc R 1 1

loop_
_atom_site_aniso_label
_atom_site_aniso_U_11
_atom_site_aniso_U_22
_atom_site_aniso_U_33
_atom_site_aniso_U_12
_atom_site_aniso_U_13
_atom_site_aniso_U_23
S1 0.0401(4) 0.0366(3) 0.0343(3) -0.0056(2) 0.0089(2) 0.0033(2)
S2 0.0329(3) 0.0600(4) 0.0367(3) -0.0085(2) 0.0095(2) -0.0078(2)
N2 0.0515(12) 0.0450(11) 0.0406(11) -0.0020(9) 0.0028(9) 0.0106(9)
N1 0.0344(10) 0.0417(10) 0.0408(11) 0.0010(8) 0.0024(8) 0.0035(8)
C1 0.0268(10) 0.0327(10) 0.0293(10) -0.0033(8) 0.0041(8) -0.0015(8)
N4 0.0300(9) 0.0411(10) 0.0337(10) -0.0034(7) 0.0065(8) 0.0021(7)
N6 0.0352(11) 0.0539(12) 0.0547(13) -0.0054(9) 0.0024(10) 0.0047(10)
N5 0.0364(11) 0.0549(12) 0.0439(11) -0.0038(9) 0.0088(9) 0.0025(9)
C3 0.0346(12) 0.0382(12) 0.0326(11) -0.0034(9) 0.0051(9) 0.0065(9)
N8 0.0379(10) 0.0422(10) 0.0348(10) -0.0049(8) 0.0028(8) 0.0005(8)
N3 0.0453(12) 0.0498(11) 0.0348(10) -0.0081(9) 0.0090(9) 0.0071(8)
C2 0.0261(11) 0.0749(18) 0.0508(14) 0.0049(11) 0.0086(10) 0.0060(13)
N7 0.0397(11) 0.0527(12) 0.0503(12) -0.0071(9) -0.0023(10) 0.0009(10)
C4 0.0513(16) 0.092(2) 0.0472(15) -0.0110(16) 0.0141(13) -0.0212(15)

loop_
_atom_type_symbol
_atom_type_description
_atom_type_scat_dispersion_real
_atom_type_scat_dispersion_imag
_atom_type_scat_source
C C 0.0033 0.0016 'International Tables Vol C Tables 4.2.6.8 and 6.1.1.4'
N N 0.0061 0.0033 'International Tables Vol C Tables 4.2.6.8 and 6.1.1.4'
S S 0.1246 0.1234 'International Tables Vol C Tables 4.2.6.8 and 6.1.1.4'
H H 0.0000 0.0000 'International Tables Vol C Tables 4.2.6.8 and 6.1.1.4'

loop_
_geom_angle_atom_site_label_1
_geom_angle_atom_site_label_2
_geom_angle_atom_site_label_3
_geom_angle
C1 S1 S2 101.53(7)
C3 S2 S1 102.49(8)
N3 N2 N1 111.26(18)
C1 N1 N2 104.84(19)
N1 C1 N4 109.43(19)
N1 C1 S1 127.98(17)
N4 C1 S1 122.48(16)
C1 N4 N3 108.17(18)
C1 N4 C2 130.23(19)
N3 N4 C2 121.46(19)
N7 N6 N5 111.64(19)
C3 N5 N6 104.7(2)
N5 C3 N8 109.2(2)
N5 C3 S2 128.82(19)
N8 C3 S2 121.87(17)
C3 N8 N7 108.06(19)
C3 N8 C4 130.1(2)
N7 N8 C4 121.8(2)
N2 N3 N4 106.28(18)
N4 C2 H2B 109.5
N4 C2 H2C 109.5
H2B C2 H2C 109.5
N4 C2 H2A 109.5
H2B C2 H2A 109.5
H2C C2 H2A 109.5
N6 N7 N8 106.3(2)
N8 C4 H4C 109.5
N8 C4 H4A 109.5
H4C C4 H4A 109.5
N8 C4 H4B 109.5
H4C C4 H4B 109.5
H4A C4 H4B 109.5

loop_
_geom_bond_atom_site_label_1
_geom_bond_atom_site_label_2
_geom_bond_distance
S1 C1 1.754(2)
S1 S2 2.0474(8)
S2 C3 1.752(2)
N2 N3 1.299(3)
N2 N1 1.357(3)
N1 C1 1.317(3)
C1 N4 1.337(3)
N4 N3 1.338(3)
N4 C2 1.448(3)
N6 N7 1.287(3)
N6 N5 1.359(3)
N5 C3 1.324(3)
C3 N8 1.335(3)
N8 N7 1.349(3)
N8 C4 1.452(3)
C2 H2B 0.9600
C2 H2C 0.9600
C2 H2A 0.9600
C4 H4C 0.9600
C4 H4A 0.9600
C4 H4B 0.9600

loop_
_geom_hbond_atom_site_label_D
_geom_hbond_atom_site_label_H
_geom_hbond_atom_site_label_A
_geom_hbond_site_symmetry_A
_geom_hbond_distance_DH
_geom_hbond_distance_HA
_geom_hbond_distance_DA
_geom_hbond_angle_DHA
C4 H4C N6 1_455 0.96 2.61 3.518(4) 157.5

loop_
_geom_torsion_atom_site_label_1
_geom_torsion_atom_site_label_2
_geom_torsion_atom_site_label_3
_geom_torsion_atom_site_label_4
_geom_torsion
C1 S1 S2 C3 -80.51(10)
N3 N2 N1 C1 0.9(3)
N2 N1 C1 N4 -0.2(2)
N2 N1 C1 S1 -176.46(16)
S2 S1 C1 N1 -65.6(2)
S2 S1 C1 N4 118.62(17)
N1 C1 N4 N3 -0.5(2)
S1 C1 N4 N3 175.98(15)
N1 C1 N4 C2 -176.1(2)
S1 C1 N4 C2 0.4(3)
N7 N6 N5 C3 -0.1(3)
N6 N5 C3 N8 -0.2(3)
N6 N5 C3 S2 176.80(18)
S1 S2 C3 N5 17.9(2)
S1 S2 C3 N8 -165.44(17)
N5 C3 N8 N7 0.3(3)
S2 C3 N8 N7 -176.89(16)
N5 C3 N8 C4 177.5(3)
S2 C3 N8 C4 0.3(4)
N1 N2 N3 N4 -1.2(3)
C1 N4 N3 N2 1.0(2)
C2 N4 N3 N2 177.1(2)
N5 N6 N7 N8 0.3(3)
C3 N8 N7 N6 -0.4(3)
C4 N8 N7 N6 -177.8(2)

loop_
_cod_related_entry_id
_cod_related_entry_database
_cod_related_entry_code
1 ChemSpider 85367
